data_2224139
loop_
_publ_author_name
'Nirmala, P. G.'
'Gowda, B. Thimme'
'Foro, Sabine'
'Fuess, Hartmut'

_publ_section_title
;
 <i>N</i>-(3,5-Dimethylphenyl)benzenesulfonamide
;
_journal_coeditor_code BX2251
_journal_issue 12
_journal_name_full 'Acta Crystallographica Section E'
_journal_page_first o3225
_journal_paper_doi 10.1107/S1600536809050089
_journal_volume 65
_journal_year 2009
_chemical_formula_iupac 'C14 H15 N O2 S'
_chemical_formula_moiety 'C14 H15 N O2 S'
_chemical_formula_sum 'C14 H15 N O2 S'
_chemical_formula_weight 261.33
_chemical_name_systematic
;
<i>N</i>-(3,5-Dimethylphenyl)benzenesulfonamide
;
_space_group_IT_number 14
_symmetry_cell_setting monoclinic
_symmetry_space_group_name_Hall '-P 2ybc'
_symmetry_space_group_name_H-M 'P 1 21/c 1'
_atom_sites_solution_hydrogens geom
_atom_sites_solution_primary direct
_atom_sites_solution_secondary difmap
_audit_creation_method SHELXL-97
_cell_angle_alpha 90.00
_cell_angle_beta 101.620(10)
_cell_angle_gamma 90.00
_cell_formula_units_Z 4
_cell_length_a 11.1920(10)
_cell_length_b 7.3543(7)
_cell_length_c 16.672(2)
_cell_measurement_reflns_used 25
_cell_measurement_temperature 299(2)
_cell_measurement_theta_max 27.81
_cell_measurement_theta_min 2.49
_cell_volume 1344.1(2)
_computing_cell_refinement
;
CrysAlis RED (Oxford Diffraction, 2009)
;
_computing_data_collection
;
CrysAlis CCD (Oxford Diffraction, 2009)
;
_computing_data_reduction
;
CrysAlis RED (Oxford Diffraction, 2009)
;
_computing_molecular_graphics 'PLATON (Spek, 2009)'
_computing_publication_material 'SHELXL97 (Sheldrick, 2008)'
_computing_structure_refinement 'SHELXL97 (Sheldrick, 2008)'
_computing_structure_solution 'SHELXS97 (Sheldrick, 2008)'
_diffrn_ambient_temperature 299(2)
_diffrn_measured_fraction_theta_full 0.999
_diffrn_measured_fraction_theta_max 0.999
_diffrn_measurement_device_type
;
Oxford Diffraction Xcalibur diffractometer
with a Sapphire CCD detector
;
_diffrn_measurement_method
;
Rotation method data acquisition using omega and phi scans
;
_diffrn_radiation_monochromator graphite
_diffrn_radiation_source 'fine-focus sealed tube'
_diffrn_radiation_type MoK\a
_diffrn_radiation_wavelength 0.71073
_diffrn_reflns_av_R_equivalents 0.0148
_diffrn_reflns_av_sigmaI/netI 0.0203
_diffrn_reflns_limit_h_max 13
_diffrn_reflns_limit_h_min -13
_diffrn_reflns_limit_k_max 9
_diffrn_reflns_limit_k_min -6
_diffrn_reflns_limit_l_max 20
_diffrn_reflns_limit_l_min -9
_diffrn_reflns_number 5063
_diffrn_reflns_theta_full 26.36
_diffrn_reflns_theta_max 26.36
_diffrn_reflns_theta_min 2.49
_diffrn_standards_decay_% 0
_diffrn_standards_number 0
_exptl_absorpt_coefficient_mu 0.234
_exptl_absorpt_correction_T_max 0.9591
_exptl_absorpt_correction_T_min 0.8959
_exptl_absorpt_correction_type multi-scan
_exptl_absorpt_process_details
;
(CrysAlis RED; Oxford Diffraction, 2009)
;
_exptl_crystal_colour colourless
_exptl_crystal_density_diffrn 1.291
_exptl_crystal_density_method 'not measured'
_exptl_crystal_description prism
_exptl_crystal_F_000 552
_exptl_crystal_size_max 0.48
_exptl_crystal_size_mid 0.40
_exptl_crystal_size_min 0.18
_refine_diff_density_max 0.314
_refine_diff_density_min -0.312
_refine_ls_extinction_coef 0.0115(18)
_refine_ls_extinction_expression Fc^*^=kFc[1+0.001xFc^2^\l^3^/sin(2\q)]^-1/4^
_refine_ls_extinction_method 'SHELXL97 (Sheldrick, 2008)'
_refine_ls_goodness_of_fit_ref 1.053
_refine_ls_hydrogen_treatment mixed
_refine_ls_matrix_type full
_refine_ls_number_parameters 169
_refine_ls_number_reflns 2742
_refine_ls_number_restraints 0
_refine_ls_restrained_S_all 1.053
_refine_ls_R_factor_all 0.0497
_refine_ls_R_factor_gt 0.0376
_refine_ls_shift/su_max 0.004
_refine_ls_shift/su_mean 0.000
_refine_ls_structure_factor_coef Fsqd
_refine_ls_weighting_details 'calc w=1/[\s^2^(Fo^2^)+(0.0575P)^2^+0.3783P] where P=(Fo^2^+2Fc^2^)/3'
_refine_ls_weighting_scheme calc
_refine_ls_wR_factor_gt 0.1047
_refine_ls_wR_factor_ref 0.1114
_reflns_number_gt 2187
_reflns_number_total 2742
_reflns_threshold_expression I>2sigma(I)
_cod_data_source_file bx2251.cif
_cod_data_source_block I
_cod_original_sg_symbol_H-M 'P 21/c'
_cod_database_code 2224139
_cod_database_fobs_code 2224139

loop_
_symmetry_equiv_pos_as_xyz
'x, y, z'
'-x, y+1/2, -z+1/2'
'-x, -y, -z'
'x, -y-1/2, z-1/2'

loop_
_atom_site_type_symbol
_atom_site_label
_atom_site_fract_x
_atom_site_fract_y
_atom_site_fract_z
_atom_site_U_iso_or_equiv
_atom_site_adp_type
_atom_site_calc_flag
_atom_site_refinement_flags
_atom_site_occupancy
_atom_site_disorder_assembly
_atom_site_disorder_group
C C1 0.41245(16) 0.1889(3) 0.59746(11) 0.0434(4) Uani d . 1 . .
C C2 0.52681(19) 0.2478(3) 0.59053(14) 0.0618(6) Uani d . 1 . .
H H2 0.5873 0.2668 0.6369 0.074 Uiso calc R 1 . .
C C3 0.5495(3) 0.2780(4) 0.51321(17) 0.0816(8) Uani d . 1 . .
H H3 0.6266 0.3161 0.5074 0.098 Uiso calc R 1 . .
C C4 0.4597(3) 0.2524(4) 0.44490(15) 0.0790(8) Uani d . 1 . .
H H4 0.4764 0.2716 0.3931 0.095 Uiso calc R 1 . .
C C5 0.3458(3) 0.1986(4) 0.45274(14) 0.0805(8) Uani d . 1 . .
H H5 0.2846 0.1846 0.4063 0.097 Uiso calc R 1 . .
C C6 0.3209(2) 0.1650(3) 0.52926(13) 0.0620(6) Uani d . 1 . .
H H6 0.2438 0.1268 0.5347 0.074 Uiso calc R 1 . .
C C7 0.20322(14) 0.3865(2) 0.68610(10) 0.0354(4) Uani d . 1 . .
C C8 0.18940(16) 0.5491(2) 0.64340(10) 0.0410(4) Uani d . 1 . .
H H8 0.2578 0.6162 0.6381 0.049 Uiso calc R 1 . .
C C9 0.07428(18) 0.6121(3) 0.60856(12) 0.0479(5) Uani d . 1 . .
C C10 -0.02579(17) 0.5069(3) 0.61670(12) 0.0514(5) Uani d . 1 . .
H H10 -0.1035 0.5477 0.5929 0.062 Uiso calc R 1 . .
C C11 -0.01416(16) 0.3444(3) 0.65873(12) 0.0489(5) Uani d . 1 . .
C C12 0.10215(16) 0.2850(3) 0.69465(11) 0.0430(4) Uani d . 1 . .
H H12 0.1122 0.1772 0.7244 0.052 Uiso calc R 1 . .
C C13 0.0577(2) 0.7909(3) 0.56388(16) 0.0733(7) Uani d . 1 . .
H H13A 0.1323 0.8239 0.5476 0.088 Uiso calc R 1 . .
H H13B 0.0364 0.8830 0.5993 0.088 Uiso calc R 1 . .
H H13C -0.0063 0.7799 0.5162 0.088 Uiso calc R 1 . .
C C14 -0.12452(19) 0.2338(4) 0.66755(16) 0.0755(7) Uani d . 1 . .
H H14A -0.1717 0.2058 0.6142 0.091 Uiso calc R 1 . .
H H14B -0.1735 0.3023 0.6978 0.091 Uiso calc R 1 . .
H H14C -0.0985 0.1229 0.6962 0.091 Uiso calc R 1 . .
N N1 0.32271(13) 0.3272(2) 0.72571(9) 0.0395(4) Uani d . 1 . .
H H1N 0.3739(18) 0.406(3) 0.7338(12) 0.047 Uiso d . 1 . .
O O1 0.49861(12) 0.12569(19) 0.75071(8) 0.0526(4) Uani d . 1 . .
O O2 0.29563(13) 0.00239(19) 0.68847(10) 0.0590(4) Uani d . 1 . .
S S1 0.38310(4) 0.14444(6) 0.69537(3) 0.04071(17) Uani d . 1 . .

loop_
_atom_site_aniso_label
_atom_site_aniso_U_11
_atom_site_aniso_U_22
_atom_site_aniso_U_33
_atom_site_aniso_U_12
_atom_site_aniso_U_13
_atom_site_aniso_U_23
C1 0.0437(10) 0.0417(10) 0.0431(9) 0.0098(8) 0.0043(8) -0.0040(8)
C2 0.0500(12) 0.0781(15) 0.0577(13) 0.0046(11) 0.0119(10) 0.0035(11)
C3 0.0782(18) 0.100(2) 0.0758(17) 0.0074(16) 0.0366(14) 0.0110(16)
C4 0.110(2) 0.0806(18) 0.0512(14) 0.0199(16) 0.0283(15) 0.0035(12)
C5 0.104(2) 0.0826(18) 0.0466(13) 0.0137(16) -0.0035(13) -0.0090(12)
C6 0.0616(14) 0.0681(14) 0.0509(12) 0.0016(11) -0.0019(10) -0.0081(10)
C7 0.0323(8) 0.0407(9) 0.0330(8) 0.0014(7) 0.0063(6) -0.0033(7)
C8 0.0411(9) 0.0395(9) 0.0419(9) -0.0038(8) 0.0074(7) -0.0010(7)
C9 0.0507(11) 0.0427(10) 0.0458(10) 0.0040(8) -0.0008(8) -0.0007(8)
C10 0.0365(10) 0.0596(12) 0.0539(11) 0.0079(9) -0.0012(8) -0.0014(10)
C11 0.0354(9) 0.0621(12) 0.0495(11) -0.0036(8) 0.0093(8) 0.0006(9)
C12 0.0393(9) 0.0463(10) 0.0441(10) -0.0018(8) 0.0101(7) 0.0058(8)
C13 0.0773(16) 0.0504(13) 0.0804(17) 0.0035(12) -0.0119(13) 0.0119(12)
C14 0.0411(12) 0.100(2) 0.0858(17) -0.0124(12) 0.0142(11) 0.0160(15)
N1 0.0326(8) 0.0392(8) 0.0450(8) -0.0012(6) 0.0038(6) -0.0030(6)
O1 0.0436(7) 0.0577(8) 0.0510(7) 0.0142(6) -0.0032(6) 0.0062(6)
O2 0.0556(8) 0.0410(7) 0.0798(10) -0.0062(6) 0.0123(7) -0.0002(7)
S1 0.0367(3) 0.0373(3) 0.0457(3) 0.00433(18) 0.00246(18) 0.00225(18)

loop_
_atom_type_symbol
_atom_type_description
_atom_type_scat_dispersion_real
_atom_type_scat_dispersion_imag
_atom_type_scat_source
C C 0.0033 0.0016 'International Tables Vol C Tables 4.2.6.8 and 6.1.1.4'
H H 0.0000 0.0000 'International Tables Vol C Tables 4.2.6.8 and 6.1.1.4'
N N 0.0061 0.0033 'International Tables Vol C Tables 4.2.6.8 and 6.1.1.4'
O O 0.0106 0.0060 'International Tables Vol C Tables 4.2.6.8 and 6.1.1.4'
S S 0.1246 0.1234 'International Tables Vol C Tables 4.2.6.8 and 6.1.1.4'

loop_
_geom_angle_atom_site_label_1
_geom_angle_atom_site_label_2
_geom_angle_atom_site_label_3
_geom_angle_site_symmetry_1
_geom_angle_site_symmetry_3
_geom_angle
_geom_angle_publ_flag
C2 C1 C6 . . 121.3(2) ?
C2 C1 S1 . . 119.10(15) ?
C6 C1 S1 . . 119.64(16) ?
C1 C2 C3 . . 118.5(2) ?
C1 C2 H2 . . 120.7 ?
C3 C2 H2 . . 120.7 ?
C4 C3 C2 . . 120.7(2) ?
C4 C3 H3 . . 119.6 ?
C2 C3 H3 . . 119.6 ?
C5 C4 C3 . . 120.2(2) ?
C5 C4 H4 . . 119.9 ?
C3 C4 H4 . . 119.9 ?
C4 C5 C6 . . 120.4(2) ?
C4 C5 H5 . . 119.8 ?
C6 C5 H5 . . 119.8 ?
C1 C6 C5 . . 118.9(2) ?
C1 C6 H6 . . 120.5 ?
C5 C6 H6 . . 120.5 ?
C8 C7 C12 . . 120.60(16) ?
C8 C7 N1 . . 119.75(15) ?
C12 C7 N1 . . 119.56(16) ?
C9 C8 C7 . . 120.24(16) ?
C9 C8 H8 . . 119.9 ?
C7 C8 H8 . . 119.9 ?
C8 C9 C10 . . 118.28(18) ?
C8 C9 C13 . . 120.85(19) ?
C10 C9 C13 . . 120.87(18) ?
C11 C10 C9 . . 122.46(17) ?
C11 C10 H10 . . 118.8 ?
C9 C10 H10 . . 118.8 ?
C10 C11 C12 . . 118.44(17) ?
C10 C11 C14 . . 121.40(19) ?
C12 C11 C14 . . 120.15(19) ?
C7 C12 C11 . . 119.97(17) ?
C7 C12 H12 . . 120.0 ?
C11 C12 H12 . . 120.0 ?
C9 C13 H13A . . 109.5 ?
C9 C13 H13B . . 109.5 ?
H13A C13 H13B . . 109.5 ?
C9 C13 H13C . . 109.5 ?
H13A C13 H13C . . 109.5 ?
H13B C13 H13C . . 109.5 ?
C11 C14 H14A . . 109.5 ?
C11 C14 H14B . . 109.5 ?
H14A C14 H14B . . 109.5 ?
C11 C14 H14C . . 109.5 ?
H14A C14 H14C . . 109.5 ?
H14B C14 H14C . . 109.5 ?
C7 N1 S1 . . 120.92(12) ?
C7 N1 H1N . . 115.0(15) ?
S1 N1 H1N . . 108.7(15) ?
O2 S1 O1 . . 119.88(9) ?
O2 S1 N1 . . 108.03(8) ?
O1 S1 N1 . . 104.82(8) ?
O2 S1 C1 . . 108.42(9) ?
O1 S1 C1 . . 107.56(9) ?
N1 S1 C1 . . 107.53(8) ?

loop_
_geom_bond_atom_site_label_1
_geom_bond_atom_site_label_2
_geom_bond_site_symmetry_2
_geom_bond_distance
_geom_bond_publ_flag
C1 C2 . 1.378(3) ?
C1 C6 . 1.380(3) ?
C1 S1 . 1.7594(19) ?
C2 C3 . 1.381(3) ?
C2 H2 . 0.9300 ?
C3 C4 . 1.372(4) ?
C3 H3 . 0.9300 ?
C4 C5 . 1.366(4) ?
C4 H4 . 0.9300 ?
C5 C6 . 1.382(3) ?
C5 H5 . 0.9300 ?
C6 H6 . 0.9300 ?
C7 C8 . 1.384(2) ?
C7 C12 . 1.386(2) ?
C7 N1 . 1.435(2) ?
C8 C9 . 1.382(2) ?
C8 H8 . 0.9300 ?
C9 C10 . 1.390(3) ?
C9 C13 . 1.505(3) ?
C10 C11 . 1.378(3) ?
C10 H10 . 0.9300 ?
C11 C12 . 1.389(2) ?
C11 C14 . 1.511(3) ?
C12 H12 . 0.9300 ?
C13 H13A . 0.9600 ?
C13 H13B . 0.9600 ?
C13 H13C . 0.9600 ?
C14 H14A . 0.9600 ?
C14 H14B . 0.9600 ?
C14 H14C . 0.9600 ?
N1 S1 . 1.6302(15) ?
N1 H1N . 0.81(2) ?
O1 S1 . 1.4356(13) ?
O2 S1 . 1.4204(14) ?

loop_
_geom_hbond_atom_site_label_D
_geom_hbond_atom_site_label_H
_geom_hbond_atom_site_label_A
_geom_hbond_site_symmetry_A
_geom_hbond_distance_DH
_geom_hbond_distance_HA
_geom_hbond_distance_DA
_geom_hbond_angle_DHA
N1 H1N O1 2_656 0.81(2) 2.14(2) 2.942(2) 176(2)

loop_
_geom_torsion_atom_site_label_1
_geom_torsion_atom_site_label_2
_geom_torsion_atom_site_label_3
_geom_torsion_atom_site_label_4
_geom_torsion_site_symmetry_1
_geom_torsion_site_symmetry_2
_geom_torsion_site_symmetry_3
_geom_torsion_site_symmetry_4
_geom_torsion
_geom_torsion_publ_flag
C6 C1 C2 C3 . . . . -1.8(3) ?
S1 C1 C2 C3 . . . . 178.45(19) ?
C1 C2 C3 C4 . . . . 0.9(4) ?
C2 C3 C4 C5 . . . . 0.8(4) ?
C3 C4 C5 C6 . . . . -1.7(4) ?
C2 C1 C6 C5 . . . . 0.9(3) ?
S1 C1 C6 C5 . . . . -179.33(19) ?
C4 C5 C6 C1 . . . . 0.9(4) ?
C12 C7 C8 C9 . . . . -0.1(3) ?
N1 C7 C8 C9 . . . . -176.67(16) ?
C7 C8 C9 C10 . . . . -0.9(3) ?
C7 C8 C9 C13 . . . . 178.38(19) ?
C8 C9 C10 C11 . . . . 0.7(3) ?
C13 C9 C10 C11 . . . . -178.5(2) ?
C9 C10 C11 C12 . . . . 0.5(3) ?
C9 C10 C11 C14 . . . . 179.3(2) ?
C8 C7 C12 C11 . . . . 1.4(3) ?
N1 C7 C12 C11 . . . . 177.90(16) ?
C10 C11 C12 C7 . . . . -1.5(3) ?
C14 C11 C12 C7 . . . . 179.70(19) ?
C8 C7 N1 S1 . . . . -114.44(16) ?
C12 C7 N1 S1 . . . . 69.0(2) ?
C7 N1 S1 O2 . . . . -48.89(16) ?
C7 N1 S1 O1 . . . . -177.81(13) ?
C7 N1 S1 C1 . . . . 67.93(15) ?
C2 C1 S1 O2 . . . . -148.57(17) ?
C6 C1 S1 O2 . . . . 31.65(19) ?
C2 C1 S1 O1 . . . . -17.56(19) ?
C6 C1 S1 O1 . . . . 162.66(16) ?
C2 C1 S1 N1 . . . . 94.86(17) ?
C6 C1 S1 N1 . . . . -84.93(18) ?

loop_
_cod_related_entry_id
_cod_related_entry_database
_cod_related_entry_code
1 ChemSpider 4249778
